data_4067697
loop_
_publ_author_name
'Forret, Robert'
'Kennedy, Alan R.'
'Klett, Jan'
'Mulvey, Robert E.'
'Robertson, Stuart D.'

_publ_section_title
;
 Multistep Self-Assembly of Heteroleptic Magnesium and
 Sodium&#x2212;Magnesium Benzamidinate Complexes
;
_journal_issue 6
_journal_name_full Organometallics
_journal_page_first 1436
_journal_paper_doi 10.1021/om9010824
_journal_volume 29
_journal_year 2010
_chemical_formula_moiety 'C15 H27 Mg N Si2'
_chemical_formula_sum 'C15 H27 Mg N Si2'
_chemical_formula_weight 301.87
_chemical_name_systematic
; 
 ? 
;
_space_group_IT_number 2
_symmetry_cell_setting triclinic
_symmetry_space_group_name_Hall '-P 1'
_symmetry_space_group_name_H-M 'P -1'
_atom_sites_solution_hydrogens geom
_atom_sites_solution_primary patterson
_atom_sites_solution_secondary difmap
_audit_creation_method SHELXL-97
_cell_angle_alpha 63.035(6)
_cell_angle_beta 70.686(7)
_cell_angle_gamma 89.924(6)
_cell_formula_units_Z 2
_cell_length_a 10.0894(8)
_cell_length_b 10.2655(6)
_cell_length_c 11.1908(7)
_cell_measurement_reflns_used 5571
_cell_measurement_temperature 123(2)
_cell_measurement_theta_max 29.5869
_cell_measurement_theta_min 2.7631
_cell_volume 959.57(14)
_computing_cell_refinement
;
CrysAlis RED, Oxford Diffraction Ltd.,
Version 1.171.32.29 (release 10-06-2008 CrysAlis171 .NET)
(compiled Jun 10 2008,16:49:55)
;
_computing_data_collection
;
CrysAlis CCD, Oxford Diffraction Ltd.,
Version 1.171.32.29 (release 10-06-2008 CrysAlis171 .NET)
(compiled Jun 10 2008,16:49:55)
;
_computing_data_reduction
;
CrysAlis RED, Oxford Diffraction Ltd.,
Version 1.171.32.29 (release 10-06-2008 CrysAlis171 .NET)
(compiled Jun 10 2008,16:49:55)
;
_computing_structure_refinement 'SHELXL-97 (Sheldrick, 1997)'
_computing_structure_solution 'SHELXS-97 (Sheldrick, 1990)'
_diffrn_ambient_temperature 123(2)
_diffrn_measured_fraction_theta_full 0.905
_diffrn_measured_fraction_theta_max 0.782
_diffrn_radiation_monochromator graphite
_diffrn_radiation_source 'fine-focus sealed tube'
_diffrn_radiation_type MoK\a
_diffrn_radiation_wavelength 0.71073
_diffrn_reflns_av_R_equivalents 0.0177
_diffrn_reflns_av_sigmaI/netI 0.0307
_diffrn_reflns_limit_h_max 14
_diffrn_reflns_limit_h_min -12
_diffrn_reflns_limit_k_max 11
_diffrn_reflns_limit_k_min -14
_diffrn_reflns_limit_l_max 14
_diffrn_reflns_limit_l_min -15
_diffrn_reflns_number 9464
_diffrn_reflns_theta_full 26.00
_diffrn_reflns_theta_max 29.74
_diffrn_reflns_theta_min 2.85
_exptl_absorpt_coefficient_mu 0.207
_exptl_absorpt_correction_T_max 0.959
_exptl_absorpt_correction_T_min 0.942
_exptl_absorpt_correction_type multi-scan
_exptl_absorpt_process_details
;
CrysAlis RED, Oxford Diffraction Ltd.,
Version 1.171.32.29 (release 10-06-2008 CrysAlis171 .NET)
(compiled Jun 10 2008,16:49:55)
Empirical absorption correction using spherical harmonics,
 implemented in SCALE3 ABSPACK scaling algorithm.
;
_exptl_crystal_colour yellow
_exptl_crystal_density_diffrn 1.045
_exptl_crystal_density_method 'not measured'
_exptl_crystal_description plate
_exptl_crystal_F_000 328
_exptl_crystal_size_max 0.2
_exptl_crystal_size_mid 0.2
_exptl_crystal_size_min 0.2
_refine_diff_density_max 0.337
_refine_diff_density_min -0.406
_refine_diff_density_rms 0.042
_refine_ls_extinction_method none
_refine_ls_goodness_of_fit_ref 1.043
_refine_ls_hydrogen_treatment constr
_refine_ls_matrix_type full
_refine_ls_number_parameters 178
_refine_ls_number_reflns 4281
_refine_ls_number_restraints 0
_refine_ls_restrained_S_all 1.043
_refine_ls_R_factor_all 0.0473
_refine_ls_R_factor_gt 0.0335
_refine_ls_shift/su_max 0.000
_refine_ls_shift/su_mean 0.000
_refine_ls_structure_factor_coef Fsqd
_refine_ls_weighting_details 'calc w=1/[\s^2^(Fo^2^)+(0.0567P)^2^+0.0105P] where P=(Fo^2^+2Fc^2^)/3'
_refine_ls_weighting_scheme calc
_refine_ls_wR_factor_gt 0.0899
_refine_ls_wR_factor_ref 0.0935
_reflns_number_gt 3416
_reflns_number_total 4281
_reflns_threshold_expression >2sigma(I)
_cod_data_source_file om9010824_si_001.cif
_cod_data_source_block 5a
_cod_database_code 4067697

loop_
_symmetry_equiv_pos_as_xyz
'x, y, z'
'-x, -y, -z'

loop_
_atom_site_label
_atom_site_type_symbol
_atom_site_fract_x
_atom_site_fract_y
_atom_site_fract_z
_atom_site_U_iso_or_equiv
_atom_site_adp_type
_atom_site_occupancy
_atom_site_symmetry_multiplicity
_atom_site_calc_flag
_atom_site_refinement_flags
Si2 Si 0.78553(4) 0.50151(5) 0.22644(4) 0.02347(11) Uani 1 1 d .
Mg1 Mg 0.49698(5) 0.35801(5) 0.51073(5) 0.01985(12) Uani 1 1 d .
N1 N 0.58654(14) 0.24609(15) 0.67382(14) 0.0295(3) Uani 1 1 d .
C1 C 0.62007(15) 0.19921(17) 0.77070(16) 0.0249(3) Uani 1 1 d .
C2 C 0.65880(14) 0.14254(16) 0.89514(15) 0.0203(3) Uani 1 1 d .
C3 C 0.75672(16) 0.04741(17) 0.90909(16) 0.0274(3) Uani 1 1 d .
H3A H 0.7993 0.0196 0.8366 0.033 Uiso 1 1 calc R
C4 C 0.79119(18) -0.00621(19) 1.03043(19) 0.0361(4) Uani 1 1 d .
H4A H 0.8589 -0.0709 1.0412 0.043 Uiso 1 1 calc R
C5 C 0.72900(19) 0.0327(2) 1.13526(18) 0.0372(4) Uani 1 1 d .
H5A H 0.7535 -0.0054 1.2184 0.045 Uiso 1 1 calc R
C6 C 0.6312(2) 0.1267(2) 1.12129(17) 0.0379(4) Uani 1 1 d .
H6A H 0.5876 0.1527 1.1949 0.045 Uiso 1 1 calc R
C7 C 0.59673(17) 0.18279(18) 1.00038(17) 0.0298(3) Uani 1 1 d .
H7A H 0.5304 0.2490 0.9893 0.036 Uiso 1 1 calc R
C10 C 0.41589(15) 0.21201(17) 0.45474(16) 0.0242(3) Uani 1 1 d .
H10A H 0.4903 0.2215 0.3659 0.029 Uiso 1 1 calc R
H10B H 0.4050 0.1096 0.5322 0.029 Uiso 1 1 calc R
C11 C 0.09013(16) 0.1627(2) 0.59631(18) 0.0361(4) Uani 1 1 d .
H11A H 0.1032 0.2129 0.6492 0.054 Uiso 1 1 calc R
H11B H 0.0803 0.0553 0.6556 0.054 Uiso 1 1 calc R
H11C H 0.0039 0.1851 0.5743 0.054 Uiso 1 1 calc R
C12 C 0.21599(18) 0.1236(2) 0.33382(19) 0.0378(4) Uani 1 1 d .
H12A H 0.2922 0.1609 0.2387 0.057 Uiso 1 1 calc R
H12B H 0.1239 0.1368 0.3224 0.057 Uiso 1 1 calc R
H12C H 0.2149 0.0179 0.3931 0.057 Uiso 1 1 calc R
C13 C 0.24574(19) 0.42711(19) 0.3042(2) 0.0387(4) Uani 1 1 d .
H13A H 0.3271 0.4649 0.2125 0.058 Uiso 1 1 calc R
H13B H 0.2519 0.4864 0.3510 0.058 Uiso 1 1 calc R
H13C H 0.1568 0.4339 0.2859 0.058 Uiso 1 1 calc R
C20 C 0.67377(15) 0.55345(17) 0.36113(15) 0.0250(3) Uani 1 1 d .
H20A H 0.6361 0.6446 0.3145 0.030 Uiso 1 1 calc R
H20B H 0.7288 0.5698 0.4132 0.030 Uiso 1 1 calc R
Si1 Si 0.24851(4) 0.22942(5) 0.42422(4) 0.02325(11) Uani 1 1 d .
C21 C 0.81878(17) 0.30738(18) 0.31436(18) 0.0334(4) Uani 1 1 d .
H21A H 0.8782 0.2838 0.2402 0.050 Uiso 1 1 calc R
H21B H 0.7276 0.2383 0.3697 0.050 Uiso 1 1 calc R
H21C H 0.8680 0.2983 0.3793 0.050 Uiso 1 1 calc R
C22 C 0.96518(17) 0.6235(2) 0.1175(2) 0.0407(4) Uani 1 1 d .
H22A H 1.0265 0.5824 0.0597 0.061 Uiso 1 1 calc R
H22B H 1.0083 0.6285 0.1823 0.061 Uiso 1 1 calc R
H22C H 0.9549 0.7234 0.0533 0.061 Uiso 1 1 calc R
C23 C 0.69739(18) 0.5248(2) 0.09711(17) 0.0365(4) Uani 1 1 d .
H23A H 0.7529 0.4908 0.0298 0.055 Uiso 1 1 calc R
H23B H 0.6922 0.6298 0.0431 0.055 Uiso 1 1 calc R
H23C H 0.6008 0.4660 0.1505 0.055 Uiso 1 1 calc R

loop_
_atom_site_aniso_label
_atom_site_aniso_U_11
_atom_site_aniso_U_22
_atom_site_aniso_U_33
_atom_site_aniso_U_23
_atom_site_aniso_U_13
_atom_site_aniso_U_12
Si2 0.0219(2) 0.0265(2) 0.0214(2) -0.01252(18) -0.00591(16) 0.00770(18)
Mg1 0.0215(2) 0.0235(3) 0.0178(2) -0.0121(2) -0.00806(18) 0.0031(2)
N1 0.0341(7) 0.0298(8) 0.0267(7) -0.0123(6) -0.0154(6) 0.0021(6)
C1 0.0258(8) 0.0221(8) 0.0250(8) -0.0102(7) -0.0088(6) -0.0014(7)
C2 0.0215(7) 0.0171(7) 0.0190(7) -0.0063(6) -0.0070(5) -0.0029(6)
C3 0.0269(8) 0.0269(9) 0.0275(8) -0.0141(7) -0.0073(6) 0.0035(7)
C4 0.0341(9) 0.0323(10) 0.0409(10) -0.0124(8) -0.0203(7) 0.0109(8)
C5 0.0459(10) 0.0364(10) 0.0254(8) -0.0067(8) -0.0203(7) 0.0003(8)
C6 0.0550(11) 0.0382(10) 0.0225(8) -0.0174(8) -0.0125(7) 0.0057(9)
C7 0.0352(8) 0.0282(9) 0.0277(8) -0.0148(7) -0.0117(7) 0.0093(7)
C10 0.0255(7) 0.0286(9) 0.0231(7) -0.0163(7) -0.0090(6) 0.0041(7)
C11 0.0276(8) 0.0462(11) 0.0338(9) -0.0199(9) -0.0096(7) -0.0006(8)
C12 0.0438(10) 0.0409(11) 0.0401(10) -0.0244(9) -0.0214(8) 0.0003(9)
C13 0.0466(10) 0.0333(10) 0.0407(10) -0.0137(8) -0.0275(8) 0.0057(8)
C20 0.0263(7) 0.0277(9) 0.0243(7) -0.0162(7) -0.0077(6) 0.0050(7)
Si1 0.0250(2) 0.0247(2) 0.0222(2) -0.01194(18) -0.01019(16) -0.00111(18)
C21 0.0302(8) 0.0324(9) 0.0378(9) -0.0168(8) -0.0128(7) 0.0110(7)
C22 0.0275(8) 0.0364(10) 0.0445(10) -0.0182(9) 0.0008(7) 0.0066(8)
C23 0.0379(9) 0.0507(11) 0.0232(8) -0.0191(8) -0.0120(7) 0.0169(8)

loop_
_atom_type_symbol
_atom_type_description
_atom_type_scat_dispersion_real
_atom_type_scat_dispersion_imag
_atom_type_scat_source
C C 0.0033 0.0016 'International Tables Vol C Tables 4.2.6.8 and 6.1.1.4'
H H 0.0000 0.0000 'International Tables Vol C Tables 4.2.6.8 and 6.1.1.4'
N N 0.0061 0.0033 'International Tables Vol C Tables 4.2.6.8 and 6.1.1.4'
Mg Mg 0.0486 0.0363 'International Tables Vol C Tables 4.2.6.8 and 6.1.1.4'
Si Si 0.0817 0.0704 'International Tables Vol C Tables 4.2.6.8 and 6.1.1.4'

loop_
_geom_angle_atom_site_label_1
_geom_angle_atom_site_label_2
_geom_angle_atom_site_label_3
_geom_angle
_geom_angle_site_symmetry_1
_geom_angle_site_symmetry_3
C20 Si2 C23 109.30(7) . .
C20 Si2 C21 111.67(8) . .
C23 Si2 C21 110.71(9) . .
C20 Si2 C22 111.96(8) . .
C23 Si2 C22 106.83(9) . .
C21 Si2 C22 106.23(8) . .
C20 Si2 Mg1 42.32(5) . .
C23 Si2 Mg1 95.71(6) . .
C21 Si2 Mg1 80.72(7) . .
C22 Si2 Mg1 151.61(7) . .
C10 Mg1 N1 112.56(6) . .
C10 Mg1 C20 125.76(6) . .
N1 Mg1 C20 97.65(6) . .
C10 Mg1 C20 115.38(6) . 2_666
N1 Mg1 C20 96.72(6) . 2_666
C20 Mg1 C20 103.80(5) . 2_666
C10 Mg1 Mg1 144.90(5) . 2_666
N1 Mg1 Mg1 101.67(5) . 2_666
C20 Mg1 Mg1 53.28(5) . 2_666
C20 Mg1 Mg1 50.51(5) 2_666 2_666
C10 Mg1 Si2 95.06(5) . .
N1 Mg1 Si2 99.84(5) . .
C20 Mg1 Si2 33.89(4) . .
C20 Mg1 Si2 136.10(5) 2_666 .
Mg1 Mg1 Si2 86.28(5) 2_666 .
C1 N1 Mg1 168.49(13) . .
N1 C1 C2 177.98(16) . .
C7 C2 C3 120.76(14) . .
C7 C2 C1 119.37(13) . .
C3 C2 C1 119.87(14) . .
C4 C3 C2 118.60(15) . .
C4 C3 H3A 120.7 . .
C2 C3 H3A 120.7 . .
C5 C4 C3 120.69(15) . .
C5 C4 H4A 119.7 . .
C3 C4 H4A 119.7 . .
C4 C5 C6 120.51(15) . .
C4 C5 H5A 119.7 . .
C6 C5 H5A 119.7 . .
C7 C6 C5 119.69(15) . .
C7 C6 H6A 120.2 . .
C5 C6 H6A 120.2 . .
C6 C7 C2 119.74(15) . .
C6 C7 H7A 120.1 . .
C2 C7 H7A 120.1 . .
Si1 C10 Mg1 120.34(8) . .
Si1 C10 H10A 107.2 . .
Mg1 C10 H10A 107.2 . .
Si1 C10 H10B 107.2 . .
Mg1 C10 H10B 107.2 . .
H10A C10 H10B 106.9 . .
Si1 C11 H11A 109.5 . .
Si1 C11 H11B 109.5 . .
H11A C11 H11B 109.5 . .
Si1 C11 H11C 109.5 . .
H11A C11 H11C 109.5 . .
H11B C11 H11C 109.5 . .
Si1 C12 H12A 109.5 . .
Si1 C12 H12B 109.5 . .
H12A C12 H12B 109.5 . .
Si1 C12 H12C 109.5 . .
H12A C12 H12C 109.5 . .
H12B C12 H12C 109.5 . .
Si1 C13 H13A 109.5 . .
Si1 C13 H13B 109.5 . .
H13A C13 H13B 109.5 . .
Si1 C13 H13C 109.5 . .
H13A C13 H13C 109.5 . .
H13B C13 H13C 109.5 . .
Si2 C20 Mg1 103.79(7) . .
Si2 C20 H20A 111.0 . .
Mg1 C20 H20A 111.0 . .
Si2 C20 H20B 111.0 . .
Mg1 C20 H20B 111.0 . .
H20A C20 H20B 109.0 . .
C10 Si1 C13 110.57(8) . .
C10 Si1 C11 112.14(8) . .
C13 Si1 C11 107.62(9) . .
C10 Si1 C12 114.05(7) . .
C13 Si1 C12 105.75(8) . .
C11 Si1 C12 106.29(8) . .
Si2 C21 H21A 109.5 . .
Si2 C21 H21B 109.5 . .
H21A C21 H21B 109.5 . .
Si2 C21 H21C 109.5 . .
H21A C21 H21C 109.5 . .
H21B C21 H21C 109.5 . .
Si2 C22 H22A 109.5 . .
Si2 C22 H22B 109.5 . .
H22A C22 H22B 109.5 . .
Si2 C22 H22C 109.5 . .
H22A C22 H22C 109.5 . .
H22B C22 H22C 109.5 . .
Si2 C23 H23A 109.5 . .
Si2 C23 H23B 109.5 . .
H23A C23 H23B 109.5 . .
Si2 C23 H23C 109.5 . .
H23A C23 H23C 109.5 . .
H23B C23 H23C 109.5 . .

loop_
_geom_bond_atom_site_label_1
_geom_bond_atom_site_label_2
_geom_bond_distance
_geom_bond_site_symmetry_2
Si2 C20 1.8521(15) .
Si2 C23 1.8654(17) .
Si2 C21 1.8686(17) .
Si2 C22 1.871(2) .
Si2 Mg1 3.2256(19) .
Mg1 C10 2.1217(15) .
Mg1 N1 2.1575(15) .
Mg1 C20 2.236(2) .
Mg1 C20 2.3224(16) 2_666
Mg1 Mg1 2.8136(11) 2_666
N1 C1 1.1361(19) .
C1 C2 1.434(2) .
C2 C7 1.379(2) .
C2 C3 1.384(2) .
C3 C4 1.379(2) .
C3 H3A 0.9500 .
C4 C5 1.366(2) .
C4 H4A 0.9500 .
C5 C6 1.376(2) .
C5 H5A 0.9500 .
C6 C7 1.374(2) .
C6 H6A 0.9500 .
C7 H7A 0.9500 .
C10 Si1 1.8237(15) .
C10 H10A 0.9900 .
C10 H10B 0.9900 .
C11 Si1 1.8716(19) .
C11 H11A 0.9800 .
C11 H11B 0.9800 .
C11 H11C 0.9800 .
C12 Si1 1.8783(16) .
C12 H12A 0.9800 .
C12 H12B 0.9800 .
C12 H12C 0.9800 .
C13 Si1 1.8648(19) .
C13 H13A 0.9800 .
C13 H13B 0.9800 .
C13 H13C 0.9800 .
C20 H20A 0.9900 .
C20 H20B 0.9900 .
C21 H21A 0.9800 .
C21 H21B 0.9800 .
C21 H21C 0.9800 .
C22 H22A 0.9800 .
C22 H22B 0.9800 .
C22 H22C 0.9800 .
C23 H23A 0.9800 .
C23 H23B 0.9800 .
C23 H23C 0.9800 .

loop_
_geom_torsion_atom_site_label_1
_geom_torsion_atom_site_label_2
_geom_torsion_atom_site_label_3
_geom_torsion_atom_site_label_4
_geom_torsion
_geom_torsion_site_symmetry_1
_geom_torsion_site_symmetry_4
C20 Si2 Mg1 C10 156.96(8) . .
C23 Si2 Mg1 C10 44.39(7) . .
C21 Si2 Mg1 C10 -65.72(7) . .
C22 Si2 Mg1 C10 -172.78(13) . .
C20 Si2 Mg1 N1 -89.07(8) . .
C23 Si2 Mg1 N1 158.36(7) . .
C21 Si2 Mg1 N1 48.25(7) . .
C22 Si2 Mg1 N1 -58.81(13) . .
C23 Si2 Mg1 C20 -112.56(9) . .
C21 Si2 Mg1 C20 137.32(9) . .
C22 Si2 Mg1 C20 30.27(14) . .
C20 Si2 Mg1 C20 21.51(12) . 2_666
C23 Si2 Mg1 C20 -91.05(9) . 2_666
C21 Si2 Mg1 C20 158.83(8) . 2_666
C22 Si2 Mg1 C20 51.78(14) . 2_666
C20 Si2 Mg1 Mg1 12.14(7) . 2_666
C23 Si2 Mg1 Mg1 -100.43(7) . 2_666
C21 Si2 Mg1 Mg1 149.46(6) . 2_666
C22 Si2 Mg1 Mg1 42.41(13) . 2_666
C10 Mg1 N1 C1 -131.1(6) . .
C20 Mg1 N1 C1 94.9(6) . .
C20 Mg1 N1 C1 -10.0(6) 2_666 .
Mg1 Mg1 N1 C1 41.0(6) 2_666 .
Si2 Mg1 N1 C1 129.2(6) . .
Mg1 N1 C1 C2 6(5) . .
N1 C1 C2 C7 -4(5) . .
N1 C1 C2 C3 176(5) . .
C7 C2 C3 C4 -0.1(2) . .
C1 C2 C3 C4 -179.54(14) . .
C2 C3 C4 C5 0.6(2) . .
C3 C4 C5 C6 -0.3(3) . .
C4 C5 C6 C7 -0.6(3) . .
C5 C6 C7 C2 1.0(3) . .
C3 C2 C7 C6 -0.7(2) . .
C1 C2 C7 C6 178.75(15) . .
N1 Mg1 C10 Si1 139.51(8) . .
C20 Mg1 C10 Si1 -102.02(10) . .
C20 Mg1 C10 Si1 29.80(11) 2_666 .
Mg1 Mg1 C10 Si1 -26.90(14) 2_666 .
Si2 Mg1 C10 Si1 -117.62(8) . .
C23 Si2 C20 Mg1 76.81(9) . .
C21 Si2 C20 Mg1 -46.04(9) . .
C22 Si2 C20 Mg1 -165.02(7) . .
C10 Mg1 C20 Si2 -28.72(10) . .
N1 Mg1 C20 Si2 96.29(7) . .
C20 Mg1 C20 Si2 -164.82(9) 2_666 .
Mg1 Mg1 C20 Si2 -164.82(9) 2_666 .
Mg1 C10 Si1 C13 47.12(11) . .
Mg1 C10 Si1 C11 -72.99(11) . .
Mg1 C10 Si1 C12 166.13(8) . .
